data_4100214
_journal_name_full 'Journal of the American Chemical Society'
_journal_paper_doi 10.1021/ja0533186
_journal_year 2005
_chemical_formula_sum 'C43 H54 Co N3 Ni'
_chemical_formula_weight 730.53
_chemical_name_common '[Me3NN]Ni-NAd(h4-C5H5CoCp)'
_space_group_IT_number 33
_symmetry_cell_setting orthorhombic
_symmetry_space_group_name_Hall 'P 2c -2n'
_symmetry_space_group_name_H-M 'P n a 21'
_cell_angle_alpha 90.00
_cell_angle_beta 90.00
_cell_angle_gamma 90.00
_cell_formula_units_Z 4
_cell_length_a 10.9909(9)
_cell_length_b 29.777(2)
_cell_length_c 11.2275(9)
_cell_measurement_temperature 173(2)
_cell_volume 3674.5(5)
_diffrn_ambient_temperature 173(2)
_exptl_crystal_density_diffrn 1.321
_cod_depositor_comments
;
The following automatic conversions were performed:
'_symmetry_cell_setting' value 'Orthorhombic' changed to 'orthorhombic'
according to '/home/saulius/struct/CIF-dictionaries/cif_core.dic'
dictionary named 'cif_core.dic' version 2.4.1 from 2010-06-29.

Automatic conversion script
Id: cif_fix_enum 1527 2010-12-29 10:47:43Z saulius 
;
_cod_database_code 4100214

loop_
_symmetry_equiv_pos_as_xyz
'x, y, z'
'-x, -y, z+1/2'
'-x+1/2, y+1/2, z+1/2'
'x+1/2, -y+1/2, z'

loop_
_atom_site_label
_atom_site_type_symbol
_atom_site_fract_x
_atom_site_fract_y
_atom_site_fract_z
_atom_site_U_iso_or_equiv
_atom_site_adp_type
_atom_site_occupancy
_atom_site_symmetry_multiplicity
_atom_site_calc_flag
_atom_site_refinement_flags
_atom_site_disorder_assembly
_atom_site_disorder_group
Ni1 Ni 0.24165(3) 0.901731(12) 0.97480(5) 0.02043(10) Uani 1 1 d . . .
Co2 Co 0.17259(4) 0.760523(15) 0.76599(5) 0.02756(12) Uani 1 1 d . . .
N3 N 0.3040(2) 0.84634(9) 1.0022(2) 0.0205(6) Uani 1 1 d . . .
N2 N 0.1080(3) 0.93308(9) 1.0378(3) 0.0227(6) Uani 1 1 d . . .
N1 N 0.2929(3) 0.95003(9) 0.8793(3) 0.0216(6) Uani 1 1 d . . .
C13 C 0.1071(3) 0.92262(11) 1.2544(3) 0.0219(7) Uani 1 1 d . . .
C7 C 0.4039(3) 0.92484(11) 0.7005(3) 0.0246(7) Uani 1 1 d . . .
C24 C 0.3838(3) 0.83529(11) 1.1044(3) 0.0216(7) Uani 1 1 d . . .
C20 C 0.1945(3) 0.96089(12) 1.2691(4) 0.0307(7) Uani 1 1 d . . .
H20A H 0.1492 0.9885 1.2867 0.046 Uiso 1 1 calc R . .
H20B H 0.2410 0.9649 1.1954 0.046 Uiso 1 1 calc R . .
H20C H 0.2503 0.9543 1.3349 0.046 Uiso 1 1 calc R . .
C15 C -0.0148(4) 0.86342(13) 1.3432(3) 0.0288(8) Uani 1 1 d . . .
C27 C 0.5155(3) 0.82469(13) 1.0659(3) 0.0283(8) Uani 1 1 d . . .
H27A H 0.5158 0.7984 1.0118 0.034 Uiso 1 1 calc R . .
H27B H 0.5499 0.8506 1.0222 0.034 Uiso 1 1 calc R . .
C36 C 0.1165(4) 0.82259(13) 0.7870(4) 0.0330(9) Uani 1 1 d . . .
H36 H 0.0661 0.8405 0.7300 0.040 Uiso 1 1 calc R . .
C26 C 0.3336(4) 0.79537(12) 1.1760(4) 0.0299(8) Uani 1 1 d . . .
H26A H 0.2489 0.8018 1.2008 0.036 Uiso 1 1 calc R . .
H26B H 0.3326 0.7682 1.1252 0.036 Uiso 1 1 calc R . .
C12 C 0.0590(3) 0.91217(11) 1.1414(3) 0.0204(6) Uani 1 1 d . . .
C3 C 0.0684(3) 0.97349(12) 1.0061(3) 0.0254(7) Uani 1 1 d . . .
C6 C 0.4055(3) 0.94220(10) 0.8173(3) 0.0193(6) Uani 1 1 d . . .
C25 C 0.3876(3) 0.87630(12) 1.1870(3) 0.0275(7) Uani 1 1 d . . .
H25A H 0.3040 0.8837 1.2134 0.033 Uiso 1 1 calc R . .
H25B H 0.4199 0.9024 1.1426 0.033 Uiso 1 1 calc R . .
C4 C 0.2943(4) 1.02520(12) 0.7865(3) 0.0322(8) Uani 1 1 d . . .
H4A H 0.3665 1.0372 0.8265 0.048 Uiso 1 1 calc R . .
H4B H 0.2355 1.0495 0.7734 0.048 Uiso 1 1 calc R . .
H4C H 0.3178 1.0122 0.7098 0.048 Uiso 1 1 calc R . .
C18 C 0.2864(4) 0.91961(15) 0.6344(4) 0.0338(8) Uani 1 1 d . . .
H18A H 0.2669 0.9477 0.5933 0.051 Uiso 1 1 calc R . .
H18B H 0.2213 0.9123 0.6907 0.051 Uiso 1 1 calc R . .
H18C H 0.2943 0.8954 0.5758 0.051 Uiso 1 1 calc R . .
C38 C 0.1762(3) 0.77817(13) 0.9412(3) 0.0280(8) Uani 1 1 d . . .
H38 H 0.1718 0.7560 1.0079 0.034 Uiso 1 1 calc R . .
C14 C 0.0695(3) 0.89778(11) 1.3523(3) 0.0245(7) Uani 1 1 d . . .
H14 H 0.1028 0.9046 1.4283 0.029 Uiso 1 1 calc R . .
C37 C 0.0731(4) 0.79433(13) 0.8801(4) 0.0330(9) Uani 1 1 d . . .
H37 H -0.0139 0.7884 0.9009 0.040 Uiso 1 1 calc R . .
C21 C -0.0960(4) 0.87143(16) 1.0151(3) 0.0380(9) Uani 1 1 d . . .
H21A H -0.1416 0.8432 1.0185 0.057 Uiso 1 1 calc R . .
H21B H -0.0355 0.8698 0.9511 0.057 Uiso 1 1 calc R . .
H21C H -0.1521 0.8963 0.9996 0.057 Uiso 1 1 calc R . .
C40 C 0.2265(5) 0.73991(17) 0.6018(4) 0.0471(12) Uani 1 1 d . . .
H40 H 0.2599 0.7596 0.5375 0.057 Uiso 1 1 calc R . .
C2 C 0.1258(4) 0.99947(12) 0.9203(3) 0.0290(8) Uani 1 1 d . . .
H2 H 0.0869 1.0266 0.8974 0.035 Uiso 1 1 calc R . .
C11 C 0.5162(4) 0.95088(13) 0.8736(3) 0.0293(8) Uani 1 1 d . . .
C31 C 0.5974(4) 0.85637(14) 1.2578(5) 0.0415(10) Uani 1 1 d . . .
H31A H 0.6484 0.8503 1.3286 0.050 Uiso 1 1 calc R . .
H31B H 0.6329 0.8821 1.2142 0.050 Uiso 1 1 calc R . .
C17 C -0.0327(3) 0.87904(12) 1.1317(3) 0.0243(7) Uani 1 1 d . . .
C9 C 0.6233(4) 0.92236(13) 0.7002(4) 0.0392(10) Uani 1 1 d . . .
C34 C 0.2856(3) 0.80857(11) 0.9194(3) 0.0232(7) Uani 1 1 d . . .
H34 H 0.3614 0.7901 0.9146 0.028 Uiso 1 1 calc R . .
C1 C 0.2365(3) 0.98897(12) 0.8644(3) 0.0246(7) Uani 1 1 d . . .
C28 C 0.5945(4) 0.81454(13) 1.1763(4) 0.0335(9) Uani 1 1 d . . .
H28 H 0.6791 0.8071 1.1503 0.040 Uiso 1 1 calc R . .
C16 C -0.0660(3) 0.85513(12) 1.2320(3) 0.0280(8) Uani 1 1 d . . .
H16 H -0.1258 0.8323 1.2248 0.034 Uiso 1 1 calc R . .
C19 C 0.5208(4) 0.97340(16) 0.9942(4) 0.0458(11) Uani 1 1 d . . .
H19A H 0.4379 0.9773 1.0246 0.069 Uiso 1 1 calc R . .
H19B H 0.5600 1.0028 0.9865 0.069 Uiso 1 1 calc R . .
H19C H 0.5675 0.9547 1.0495 0.069 Uiso 1 1 calc R . .
C10 C 0.6237(4) 0.94054(13) 0.8135(4) 0.0356(9) Uani 1 1 d . . .
H10 H 0.6994 0.9461 0.8516 0.043 Uiso 1 1 calc R . .
C35 C 0.2450(3) 0.82211(12) 0.7949(3) 0.0282(8) Uani 1 1 d . . .
H35 H 0.2993 0.8377 0.7366 0.034 Uiso 1 1 calc R . .
C39 C 0.2955(5) 0.71776(17) 0.6903(5) 0.0493(12) Uani 1 1 d . . .
H39 H 0.3859 0.7188 0.6998 0.059 Uiso 1 1 calc R . .
C30 C 0.4118(4) 0.78659(13) 1.2865(3) 0.0355(9) Uani 1 1 d . . .
H30 H 0.3773 0.7607 1.3319 0.043 Uiso 1 1 calc R . .
C5 C -0.0428(4) 0.99349(14) 1.0669(4) 0.0363(9) Uani 1 1 d . . .
H5A H -0.1113 0.9726 1.0600 0.054 Uiso 1 1 calc R . .
H5B H -0.0639 1.0220 1.0287 0.054 Uiso 1 1 calc R . .
H5C H -0.0247 0.9987 1.1512 0.054 Uiso 1 1 calc R . .
C29 C 0.4678(4) 0.86751(14) 1.2964(3) 0.0363(9) Uani 1 1 d . . .
H29 H 0.4687 0.8948 1.3483 0.044 Uiso 1 1 calc R . .
C8 C 0.5138(4) 0.91494(13) 0.6461(4) 0.0318(8) Uani 1 1 d . . .
H8 H 0.5130 0.9025 0.5682 0.038 Uiso 1 1 calc R . .
C33 C 0.5417(4) 0.77508(14) 1.2459(4) 0.0383(10) Uani 1 1 d . . .
H33A H 0.5932 0.7687 1.3162 0.046 Uiso 1 1 calc R . .
H33B H 0.5402 0.7480 1.1949 0.046 Uiso 1 1 calc R . .
C23 C -0.0480(5) 0.83526(16) 1.4506(4) 0.0471(11) Uani 1 1 d . . .
H23A H -0.1322 0.8248 1.4428 0.071 Uiso 1 1 calc R . .
H23B H -0.0400 0.8534 1.5230 0.071 Uiso 1 1 calc R . .
H23C H 0.0066 0.8093 1.4554 0.071 Uiso 1 1 calc R . .
C43 C 0.2148(5) 0.69376(14) 0.7602(5) 0.0481(11) Uani 1 1 d . . .
H43 H 0.2373 0.6749 0.8305 0.058 Uiso 1 1 calc R . .
C42 C 0.0967(5) 0.69953(16) 0.7159(5) 0.0532(13) Uani 1 1 d . . .
H42 H 0.0209 0.6859 0.7493 0.064 Uiso 1 1 calc R . .
C22 C 0.7424(4) 0.91243(19) 0.6371(6) 0.0606(16) Uani 1 1 d . . .
H22A H 0.7672 0.9387 0.5905 0.091 Uiso 1 1 calc R . .
H22B H 0.7317 0.8866 0.5839 0.091 Uiso 1 1 calc R . .
H22C H 0.8053 0.9055 0.6962 0.091 Uiso 1 1 calc R . .
C41 C 0.1036(5) 0.72774(17) 0.6159(5) 0.0538(14) Uani 1 1 d . . .
H41 H 0.0339 0.7379 0.5655 0.065 Uiso 1 1 calc R . .
C32 C 0.4143(4) 0.82792(15) 1.3659(4) 0.0390(10) Uani 1 1 d . . .
H32A H 0.4644 0.8219 1.4374 0.047 Uiso 1 1 calc R . .
H32B H 0.3307 0.8353 1.3924 0.047 Uiso 1 1 calc R . .

loop_
_atom_site_aniso_label
_atom_site_aniso_U_11
_atom_site_aniso_U_22
_atom_site_aniso_U_33
_atom_site_aniso_U_23
_atom_site_aniso_U_13
_atom_site_aniso_U_12
Ni1 0.02329(19) 0.01711(17) 0.02090(18) 0.00182(19) 0.00164(19) 0.00329(16)
Co2 0.0329(2) 0.0229(2) 0.0269(2) -0.0051(2) -0.0058(2) -0.00084(19)
N3 0.0190(12) 0.0199(13) 0.0226(15) -0.0009(11) 0.0006(11) 0.0006(10)
N2 0.0248(14) 0.0205(14) 0.0228(14) 0.0042(11) 0.0044(12) 0.0063(11)
N1 0.0270(14) 0.0173(13) 0.0203(14) 0.0003(11) 0.0033(12) 0.0014(11)
C13 0.0210(15) 0.0203(16) 0.0244(17) -0.0008(14) 0.0036(14) 0.0025(12)
C7 0.039(2) 0.0140(15) 0.0210(17) 0.0033(13) 0.0013(15) 0.0011(14)
C24 0.0250(16) 0.0177(16) 0.0222(16) -0.0014(13) -0.0018(13) 0.0002(13)
C20 0.0298(18) 0.0282(17) 0.0340(18) -0.0064(17) 0.0005(18) 0.0005(14)
C15 0.0326(19) 0.0298(19) 0.0239(18) 0.0035(14) 0.0085(15) 0.0037(16)
C27 0.0254(17) 0.0264(18) 0.0331(19) -0.0049(15) 0.0005(15) 0.0000(14)
C36 0.040(2) 0.0270(18) 0.033(2) -0.0075(15) -0.0091(17) 0.0053(15)
C26 0.0332(19) 0.0266(18) 0.0301(18) 0.0034(15) -0.0028(16) -0.0010(15)
C12 0.0230(15) 0.0158(15) 0.0223(16) 0.0014(12) 0.0034(13) 0.0058(12)
C3 0.0294(17) 0.0250(17) 0.0218(17) 0.0035(13) 0.0009(13) 0.0104(14)
C6 0.0273(17) 0.0121(14) 0.0185(15) 0.0036(12) 0.0026(13) -0.0033(12)
C25 0.0315(18) 0.0235(17) 0.0275(18) -0.0031(14) -0.0074(16) 0.0035(14)
C4 0.042(2) 0.0211(17) 0.034(2) 0.0058(15) 0.0057(17) 0.0061(15)
C18 0.042(2) 0.035(2) 0.0249(19) -0.0007(16) -0.0093(17) 0.0009(17)
C38 0.0332(19) 0.0232(17) 0.0275(18) -0.0024(13) 0.0008(14) -0.0071(14)
C14 0.0349(19) 0.0172(16) 0.0215(16) -0.0028(13) 0.0006(14) 0.0065(14)
C37 0.033(2) 0.0298(19) 0.036(2) -0.0128(17) 0.0037(16) -0.0011(16)
C21 0.033(2) 0.053(3) 0.0276(19) -0.0049(18) -0.0031(16) -0.0002(18)
C40 0.068(3) 0.045(3) 0.029(2) -0.0115(18) 0.003(2) 0.003(2)
C2 0.0371(19) 0.0215(17) 0.0285(18) 0.0044(14) 0.0020(16) 0.0139(15)
C11 0.0315(19) 0.0263(18) 0.0300(19) 0.0074(15) -0.0018(16) -0.0061(15)
C31 0.035(2) 0.037(2) 0.052(3) -0.012(2) -0.021(2) 0.0024(16)
C17 0.0188(15) 0.0291(18) 0.0250(17) -0.0023(14) 0.0022(14) 0.0006(13)
C9 0.039(2) 0.0248(19) 0.053(3) 0.0137(18) 0.015(2) 0.0068(16)
C34 0.0261(16) 0.0199(16) 0.0235(16) -0.0045(13) -0.0011(14) 0.0011(13)
C1 0.0343(19) 0.0183(16) 0.0212(16) 0.0008(12) -0.0019(14) 0.0008(14)
C28 0.0307(19) 0.032(2) 0.038(2) -0.0116(17) -0.0104(17) 0.0082(15)
C16 0.0232(17) 0.0272(18) 0.034(2) -0.0012(15) 0.0035(15) -0.0028(14)
C19 0.049(2) 0.051(3) 0.037(2) -0.001(2) -0.012(2) -0.023(2)
C10 0.0264(18) 0.029(2) 0.051(2) 0.0139(18) -0.0021(18) -0.0043(15)
C35 0.0338(19) 0.0216(17) 0.0291(19) -0.0019(14) -0.0031(15) -0.0021(14)
C39 0.040(2) 0.052(3) 0.056(3) -0.027(2) -0.003(2) 0.011(2)
C30 0.047(2) 0.031(2) 0.028(2) 0.0106(16) -0.0039(17) 0.0014(17)
C5 0.038(2) 0.037(2) 0.033(2) 0.0077(17) 0.0098(18) 0.0187(18)
C29 0.045(2) 0.034(2) 0.029(2) -0.0160(16) -0.0109(17) 0.0123(17)
C8 0.045(2) 0.0233(17) 0.0275(18) 0.0015(14) 0.0111(17) 0.0066(16)
C33 0.046(2) 0.031(2) 0.037(2) -0.0014(17) -0.0159(19) 0.0139(17)
C23 0.061(3) 0.043(2) 0.037(3) 0.0109(19) 0.015(2) -0.006(2)
C43 0.077(3) 0.027(2) 0.040(2) -0.0058(19) -0.004(3) 0.011(2)
C42 0.058(3) 0.039(3) 0.063(3) -0.024(2) 0.005(3) -0.015(2)
C22 0.047(3) 0.046(3) 0.089(4) 0.020(3) 0.033(3) 0.014(2)
C41 0.069(3) 0.046(3) 0.047(3) -0.024(2) -0.029(3) 0.008(2)
C32 0.050(3) 0.046(2) 0.0210(18) -0.0022(17) -0.0096(17) 0.012(2)

loop_
_geom_bond_atom_site_label_1
_geom_bond_atom_site_label_2
_geom_bond_distance
_geom_bond_site_symmetry_2
_geom_bond_publ_flag
Ni1 N3 1.812(3) . ?
Ni1 N2 1.879(3) . ?
Ni1 N1 1.881(3) . ?
Co2 C36 1.962(4) . ?
Co2 C37 1.963(4) . ?
Co2 C35 2.026(4) . ?
Co2 C40 2.031(4) . ?
Co2 C38 2.037(4) . ?
Co2 C39 2.042(4) . ?
Co2 C43 2.042(4) . ?
Co2 C42 2.077(4) . ?
Co2 C41 2.090(4) . ?
N3 C34 1.473(4) . ?
N3 C24 1.481(4) . ?
N2 C3 1.328(4) . ?
N2 C12 1.425(4) . ?
N1 C1 1.325(5) . ?
N1 C6 1.439(4) . ?
C13 C14 1.388(5) . ?
C13 C12 1.409(5) . ?
C13 C20 1.499(5) . ?
C7 C8 1.386(5) . ?
C7 C6 1.409(5) . ?
C7 C18 1.498(5) . ?
C24 C25 1.534(5) . ?
C24 C26 1.538(5) . ?
C24 C27 1.544(5) . ?
C15 C14 1.384(5) . ?
C15 C16 1.392(6) . ?
C15 C23 1.513(5) . ?
C27 C28 1.543(5) . ?
C36 C35 1.415(6) . ?
C36 C37 1.425(6) . ?
C26 C30 1.531(5) . ?
C12 C17 1.414(5) . ?
C3 C2 1.387(5) . ?
C3 C5 1.521(5) . ?
C6 C11 1.395(5) . ?
C25 C29 1.534(5) . ?
C4 C1 1.527(5) . ?
C38 C37 1.409(6) . ?
C38 C34 1.524(5) . ?
C21 C17 1.500(5) . ?
C40 C41 1.407(8) . ?
C40 C39 1.413(7) . ?
C2 C1 1.405(5) . ?
C11 C10 1.395(6) . ?
C11 C19 1.512(6) . ?
C31 C29 1.525(6) . ?
C31 C28 1.546(6) . ?
C17 C16 1.382(5) . ?
C9 C8 1.366(6) . ?
C9 C10 1.383(6) . ?
C9 C22 1.518(6) . ?
C34 C35 1.522(5) . ?
C28 C33 1.526(6) . ?
C39 C43 1.384(8) . ?
C30 C32 1.520(6) . ?
C30 C33 1.537(6) . ?
C29 C32 1.531(7) . ?
C43 C42 1.401(7) . ?
C42 C41 1.404(8) . ?
